data_2200022
loop_
_publ_author_name
'Lynch, Daniel E.'
'McClenaghan, Ian'

_publ_section_title
;
 8-(2-Phenylethylamino)quinoline
;
_journal_issue 1
_journal_name_full 'Acta Crystallographica Section E'
_journal_page_first o4
_journal_page_last o5
_journal_paper_doi 10.1107/S1600536800017864
_journal_volume 57
_journal_year 2001
_chemical_formula_iupac 'C17 H16 N2'
_chemical_formula_moiety 'C17 H16 N2'
_chemical_formula_sum 'C17 H16 N2'
_chemical_formula_weight 248.32
_chemical_melting_point 330.8(8)
_chemical_name_systematic
;
8-(2-Phenylethylamino)quinoline
;
_space_group_IT_number 14
_symmetry_cell_setting monoclinic
_symmetry_space_group_name_Hall '-P 2yn'
_symmetry_space_group_name_H-M 'P 1 21/n 1'
_audit_creation_method SHELXL-97
_cell_angle_alpha 90.00
_cell_angle_beta 110.7743(11)
_cell_angle_gamma 90.00
_cell_formula_units_Z 4
_cell_length_a 10.1202(3)
_cell_length_b 9.9645(3)
_cell_length_c 13.8592(5)
_cell_measurement_reflns_used 11683
_cell_measurement_temperature 150(2)
_cell_measurement_theta_max 38.57
_cell_measurement_theta_min 2.91
_cell_volume 1306.73(7)
_computing_cell_refinement 'DENZO and COLLECT'
_computing_data_collection 'DENZO (Otwinowski & Minor, 1997) and COLLECT (Hooft, 1998)'
_computing_data_reduction 'DENZO and COLLECT'
_computing_publication_material SHELXL97
_computing_structure_refinement 'SHELXL97 (Sheldrick, 1997)'
_computing_structure_solution 'SHELXS97 (Sheldrick, 1997)'
_diffrn_ambient_temperature 150(2)
_diffrn_detector_area_resol_mean 9.091
_diffrn_measured_fraction_theta_full .999
_diffrn_measured_fraction_theta_max .999
_diffrn_measurement_device_type 'Enraf Nonius KappaCCD area-detector'
_diffrn_measurement_method '\f and \w'
_diffrn_radiation_monochromator graphite
_diffrn_radiation_source 'Enraf Nonius FR591 rotating anode'
_diffrn_radiation_type MoK\a
_diffrn_radiation_wavelength .71073
_diffrn_reflns_av_R_equivalents .084
_diffrn_reflns_av_sigmaI/netI .0499
_diffrn_reflns_limit_h_max 13
_diffrn_reflns_limit_h_min -13
_diffrn_reflns_limit_k_max 12
_diffrn_reflns_limit_k_min -12
_diffrn_reflns_limit_l_max 18
_diffrn_reflns_limit_l_min -17
_diffrn_reflns_number 18654
_diffrn_reflns_theta_full 27.49
_diffrn_reflns_theta_max 27.49
_diffrn_reflns_theta_min 2.97
_diffrn_standards_decay_% 0
_diffrn_standards_number 0
_exptl_absorpt_coefficient_mu .075
_exptl_absorpt_correction_T_max .994
_exptl_absorpt_correction_T_min .978
_exptl_absorpt_correction_type multi-scan
_exptl_absorpt_process_details '(SORTAV; Blessing, 1995)'
_exptl_crystal_colour colourless
_exptl_crystal_density_diffrn 1.262
_exptl_crystal_density_method 'not measured'
_exptl_crystal_description plate
_exptl_crystal_F_000 528
_exptl_crystal_size_max .30
_exptl_crystal_size_mid .15
_exptl_crystal_size_min .08
_refine_diff_density_max .165
_refine_diff_density_min -.241
_refine_ls_extinction_method none
_refine_ls_goodness_of_fit_ref 1.032
_refine_ls_hydrogen_treatment mixed
_refine_ls_matrix_type full
_refine_ls_number_parameters 176
_refine_ls_number_reflns 2989
_refine_ls_number_restraints 0
_refine_ls_restrained_S_all 1.032
_refine_ls_R_factor_all .076
_refine_ls_R_factor_gt .046
_refine_ls_shift/su_max <0.001
_refine_ls_shift/su_mean <0.001
_refine_ls_structure_factor_coef Fsqd
_refine_ls_weighting_details 'w = 1/[\s^2^(Fo^2^)+(0.0736P)^2^] where P = (Fo^2^+2Fc^2^)/3'
_refine_ls_weighting_scheme calc
_refine_ls_wR_factor_ref .126
_reflns_number_gt 2065
_reflns_number_total 2989
_reflns_threshold_expression I>2\s(I)
_cod_data_source_file cf6005.cif
_cod_data_source_block I
_cod_depositor_comments
;
The following automatic conversions were performed:

'_chemical_melting_point' value '330-331.5 K' was changed to
'330.8(8)' - the average value was taken and precision was estimated.

Automatic conversion script
Id: cif_fix_values 1646 2011-03-28 12:23:43Z adriana 

The following automatic conversions were performed:

'_chemical_melting_point' value '330-331.5 K' was changed to
'330.8(8)' - the average value was taken and precision was
estimated.

'_exptl_absorpt_correction_type' value 'Multi-scan'
changed to 'multi-scan' according to
/home/saulius/struct/CIF-dictionaries/cif_core.dic dictionary named
'cif_core.dic' version 2.4.1 from 2010-06-29.

Automatic conversion script
Id: cif_fix_values 1715 2011-07-08 13:25:40Z adriana 
;
_cod_original_sg_symbol_H-M 'P 21/n'
_cod_database_code 2200022
_cod_database_fobs_code 2200022

loop_
_symmetry_equiv_pos_as_xyz
'x, y, z'
'-x+1/2, y+1/2, -z+1/2'
'-x, -y, -z'
'x-1/2, -y-1/2, z-1/2'

loop_
_atom_site_label
_atom_site_fract_x
_atom_site_fract_y
_atom_site_fract_z
_atom_site_U_iso_or_equiv
_atom_site_adp_type
_atom_site_calc_flag
_atom_site_refinement_flags
_atom_site_occupancy
_atom_site_disorder_assembly
_atom_site_disorder_group
_atom_site_type_symbol
N1 .02455(10) .19291(10) .07554(8) .0333(3) Uani d . 1 . . N
C2 -.03832(15) .26763(14) -.00655(10) .0402(4) Uani d . 1 . . C
H2 -.1150 .3226 -.0065 .050 Uiso calc R 1 . . H
C3 .00107(15) .27090(15) -.09371(11) .0434(4) Uani d . 1 . . C
H3 -.0484 .3262 -.1510 .054 Uiso calc R 1 . . H
C4 .11133(14) .19373(14) -.09507(10) .0395(4) Uani d . 1 . . C
H4 .1396 .1947 -.1535 .049 Uiso calc R 1 . . H
C5 .29936(15) .02972(13) -.00452(11) .0366(3) Uani d . 1 . . C
H5 .3344 .0291 -.0597 .046 Uiso calc R 1 . . H
C6 .36030(14) -.04891(14) .08017(11) .0388(4) Uani d . 1 . . C
H6 .4378 -.1045 .0830 .048 Uiso calc R 1 . . H
C7 .31163(13) -.04997(13) .16325(11) .0356(3) Uani d . 1 . . C
H7 .3552 -.1074 .2205 .045 Uiso calc R 1 . . H
C8 .20115(13) .03150(12) .16259(10) .0298(3) Uani d . 1 . . C
C9 .13443(12) .11497(12) .07400(10) .0287(3) Uani d . 1 . . C
C10 .18326(13) .11239(12) -.00945(9) .0313(3) Uani d . 1 . . C
N11 .15190(12) .03852(11) .24255(8) .0351(3) Uani d . 1 . . N
H11 .0637(17) .0787(14) .2254(11) .050(4) Uiso d . 1 . . H
C12 .20238(14) -.04938(14) .33069(10) .0362(3) Uani d . 1 . . C
H121 .3063 -.0411 .3630 .045 Uiso calc R 1 . . H
H122 .1800 -.1435 .3079 .045 Uiso calc R 1 . . H
C13 .13455(13) -.01480(15) .40963(10) .0379(3) Uani d . 1 . . C
H131 .1855 -.0632 .4746 .047 Uiso calc R 1 . . H
H132 .1461 .0825 .4245 .047 Uiso calc R 1 . . H
C14 -.02005(13) -.04922(12) .37568(9) .0297(3) Uani d . 1 . . C
C15 -.06201(14) -.17757(13) .39305(10) .0339(3) Uani d . 1 . . C
H15 .0076 -.2435 .4250 .042 Uiso calc R 1 . . H
C16 -.20329(14) -.20992(13) .36433(10) .0354(3) Uani d . 1 . . C
H16 -.2301 -.2973 .3777 .044 Uiso calc R 1 . . H
C17 -.30593(14) -.11632(13) .31635(10) .0349(3) Uani d . 1 . . C
H17 -.4031 -.1389 .2967 .044 Uiso calc R 1 . . H
C18 -.26632(14) .01069(13) .29701(10) .0336(3) Uani d . 1 . . C
H18 -.3363 .0752 .2628 .042 Uiso calc R 1 . . H
C19 -.12446(13) .04375(12) .32759(10) .0319(3) Uani d . 1 . . C
H19 -.0982 .1319 .3153 .040 Uiso calc R 1 . . H

loop_
_atom_site_aniso_label
_atom_site_aniso_U_11
_atom_site_aniso_U_22
_atom_site_aniso_U_33
_atom_site_aniso_U_12
_atom_site_aniso_U_13
_atom_site_aniso_U_23
N1 .0295(6) .0370(6) .0349(6) .0009(5) .0132(5) -.0003(5)
C2 .0374(7) .0439(8) .0392(8) .0036(6) .0134(6) .0034(7)
C3 .0487(9) .0460(8) .0344(8) -.0007(7) .0132(7) .0068(6)
C4 .0484(8) .0421(8) .0334(8) -.0125(7) .0210(7) -.0039(6)
C5 .0383(7) .0393(7) .0413(8) -.0096(6) .0253(7) -.0109(6)
C6 .0294(7) .0446(8) .0480(9) -.0011(6) .0208(6) -.0098(6)
C7 .0296(7) .0416(8) .0372(8) .0015(6) .0136(6) -.0018(6)
C8 .0256(6) .0357(7) .0298(7) -.0037(5) .0119(5) -.0061(5)
C9 .0255(6) .0310(6) .0314(7) -.0065(5) .0125(5) -.0057(5)
C10 .0331(7) .0318(7) .0321(7) -.0116(5) .0155(6) -.0086(5)
N11 .0330(6) .0458(7) .0308(6) .0095(5) .0163(5) .0049(5)
C12 .0304(7) .0479(8) .0303(7) .0044(6) .0106(6) .0031(6)
C13 .0319(7) .0560(9) .0250(7) -.0022(6) .0090(6) -.0007(6)
C14 .0327(7) .0388(7) .0189(6) .0015(6) .0108(5) -.0020(5)
C15 .0413(8) .0333(7) .0266(7) .0068(6) .0114(6) .0026(5)
C16 .0462(8) .0306(7) .0295(7) -.0045(6) .0135(6) -.0006(5)
C17 .0332(7) .0420(7) .0299(7) -.0032(6) .0118(6) -.0030(6)
C18 .0352(7) .0366(7) .0301(7) .0070(6) .0129(6) .0016(6)
C19 .0399(7) .0299(6) .0283(7) .0000(5) .0152(6) .0013(5)

loop_
_atom_type_symbol
_atom_type_description
_atom_type_scat_dispersion_real
_atom_type_scat_dispersion_imag
_atom_type_scat_source
C C .0033 .0016 'International Tables Vol C Tables 4.2.6.8 and 6.1.1.4'
H H .0000 .0000 'International Tables Vol C Tables 4.2.6.8 and 6.1.1.4'
N N .0061 .0033 'International Tables Vol C Tables 4.2.6.8 and 6.1.1.4'

loop_
_geom_angle_atom_site_label_1
_geom_angle_atom_site_label_2
_geom_angle_atom_site_label_3
_geom_angle
C2 N1 C9 117.05(12)
N1 C2 C3 124.01(13)
N1 C2 H2 118.0
C3 C2 H2 118.0
C4 C3 C2 118.98(13)
C4 C3 H3 120.5
C2 C3 H3 120.5
C3 C4 C10 119.68(13)
C3 C4 H4 120.2
C10 C4 H4 120.2
C6 C5 C10 119.33(12)
C6 C5 H5 120.3
C10 C5 H5 120.3
C5 C6 C7 121.83(12)
C5 C6 H6 119.1
C7 C6 H6 119.1
C8 C7 C6 120.64(13)
C8 C7 H7 119.7
C6 C7 H7 119.7
N11 C8 C7 123.50(12)
N11 C8 C9 117.79(11)
C7 C8 C9 118.70(12)
N1 C9 C10 123.28(11)
N1 C9 C8 117.06(11)
C10 C9 C8 119.66(11)
C4 C10 C9 117.00(12)
C4 C10 C5 123.19(12)
C9 C10 C5 119.81(12)
C8 N11 C12 122.26(11)
C8 N11 H11 114.1(10)
C12 N11 H11 119.9(10)
N11 C12 C13 110.90(11)
N11 C12 H121 109.5
C13 C12 H121 109.5
N11 C12 H122 109.5
C13 C12 H122 109.5
H121 C12 H122 108.0
C14 C13 C12 114.04(11)
C14 C13 H131 108.7
C12 C13 H131 108.7
C14 C13 H132 108.7
C12 C13 H132 108.7
H131 C13 H132 107.6
C19 C14 C15 117.97(12)
C19 C14 C13 121.94(12)
C15 C14 C13 120.09(12)
C16 C15 C14 120.81(12)
C16 C15 H15 119.6
C14 C15 H15 119.6
C17 C16 C15 120.50(12)
C17 C16 H16 119.7
C15 C16 H16 119.7
C16 C17 C18 119.49(12)
C16 C17 H17 120.3
C18 C17 H17 120.3
C17 C18 C19 119.93(12)
C17 C18 H18 120.0
C19 C18 H18 120.0
C18 C19 C14 121.28(12)
C18 C19 H19 119.4
C14 C19 H19 119.4

loop_
_geom_bond_atom_site_label_1
_geom_bond_atom_site_label_2
_geom_bond_site_symmetry_2
_geom_bond_distance
_geom_bond_publ_flag
N1 C2 . 1.3192(16) ?
N1 C9 . 1.3626(16) ?
C2 C3 . 1.400(2) ?
C2 H2 . .9500 ?
C3 C4 . 1.361(2) ?
C3 H3 . .9500 ?
C4 C10 . 1.4079(18) ?
C4 H4 . .9500 ?
C5 C6 . 1.363(2) ?
C5 C10 . 1.4166(19) ?
C5 H5 . .9500 ?
C6 C7 . 1.4038(19) ?
C6 H6 . .9500 ?
C7 C8 . 1.3791(17) ?
C7 H7 . .9500 ?
C8 N11 . 1.3686(17) ?
C8 C9 . 1.4378(18) ?
C9 C10 . 1.4099(17) ?
N11 C12 . 1.4413(16) ?
N11 H11 . .929(15) ?
C12 C13 . 1.5231(18) ?
C12 H121 . .9900 ?
C12 H122 . .9900 ?
C13 C14 . 1.5048(17) ?
C13 H131 . .9900 ?
C13 H132 . .9900 ?
C14 C19 . 1.3854(18) ?
C14 C15 . 1.3952(18) ?
C15 C16 . 1.3795(19) ?
C15 H15 . .9500 ?
C16 C17 . 1.3788(18) ?
C16 H16 . .9500 ?
C17 C18 . 1.3822(18) ?
C17 H17 . .9500 ?
C18 C19 . 1.3848(18) ?
C18 H18 . .9500 ?
C19 H19 . .9500 ?

loop_
_geom_hbond_atom_site_label_D
_geom_hbond_atom_site_label_H
_geom_hbond_atom_site_label_A
_geom_hbond_distance_DH
_geom_hbond_distance_HA
_geom_hbond_distance_DA
_geom_hbond_angle_DHA
_geom_hbond_publ_flag
N11 H11 N1 .929(15) 2.277(15) 2.6961(15) 106.8(12) yes

loop_
_geom_torsion_atom_site_label_1
_geom_torsion_atom_site_label_2
_geom_torsion_atom_site_label_3
_geom_torsion_atom_site_label_4
_geom_torsion
C9 N1 C2 C3 .08(19)
N1 C2 C3 C4 -.5(2)
C2 C3 C4 C10 .1(2)
C10 C5 C6 C7 -.29(19)
C5 C6 C7 C8 -1.3(2)
C6 C7 C8 N11 -177.72(12)
C6 C7 C8 C9 1.58(18)
C2 N1 C9 C10 .73(17)
C2 N1 C9 C8 -178.79(11)
N11 C8 C9 N1 -1.42(16)
C7 C8 C9 N1 179.23(11)
N11 C8 C9 C10 179.04(11)
C7 C8 C9 C10 -.31(17)
C3 C4 C10 C9 .65(18)
C3 C4 C10 C5 -179.69(12)
N1 C9 C10 C4 -1.10(17)
C8 C9 C10 C4 178.41(10)
N1 C9 C10 C5 179.23(11)
C8 C9 C10 C5 -1.26(17)
C6 C5 C10 C4 -178.09(12)
C6 C5 C10 C9 1.56(18)
C7 C8 N11 C12 -6.45(19)
C9 C8 N11 C12 174.23(11)
C8 N11 C12 C13 177.33(11)
N11 C12 C13 C14 70.24(15)
C12 C13 C14 C19 -93.80(15)
C12 C13 C14 C15 86.71(14)
C19 C14 C15 C16 -.86(18)
C13 C14 C15 C16 178.66(12)
C14 C15 C16 C17 1.01(19)
C15 C16 C17 C18 .05(19)
C16 C17 C18 C19 -1.22(19)
C17 C18 C19 C14 1.38(19)
C15 C14 C19 C18 -.33(19)
C13 C14 C19 C18 -179.84(11)

loop_
_cod_related_entry_id
_cod_related_entry_database
_cod_related_entry_code
1 ChemSpider 21133062
